data_7251134
loop_
_publ_author_name
'Crowley, Margaret E.'
'Merchant, Gabriel A.'
'Davis, James H.'
'Stachurski, Christopher D.'
'Zeller, Matthias'
'Salter, E. A.'
'Wierzbicki, A.'
'Trulove, Paul C.'
'Durkin, David P.'
'Kingrey, Grace L.'
'Escalante, Edgar E.'
'O'Brien, Richard A.'
'Whillock, Novita M.'

_publ_section_title
;
 Ureas are identified as the first neutral O-donors broadly effective in
 stabilizing ionic liquids and other salts of boron-centred cations:
 synthesis and detailed characterization
;
_journal_issue 48
_journal_name_full 'RSC Advances'
_journal_page_first 40519
_journal_page_last 40527
_journal_paper_doi 10.1039/D5RA05311K
_journal_volume 15
_journal_year 2025
_chemical_formula_moiety 'C12 H31 B N3 O, I'
_chemical_formula_sum 'C12 H31 B I N3 O'
_chemical_formula_weight 371.11
_space_group_crystal_system monoclinic
_space_group_IT_number 14
_space_group_name_Hall '-P 2ybc'
_space_group_name_H-M_alt 'P 1 21/c 1'
_atom_sites_solution_hydrogens geom
_atom_sites_solution_primary dual
_atom_sites_solution_secondary difmap
_audit_creation_method SHELXL-2019/3
_audit_update_record
;
2025-07-15 deposited with the CCDC.	2025-10-09 downloaded from the CCDC.
;
_cell_angle_alpha 90
_cell_angle_beta 102.1690(10)
_cell_angle_gamma 90
_cell_formula_units_Z 4
_cell_length_a 10.2903(4)
_cell_length_b 8.0230(3)
_cell_length_c 21.9128(8)
_cell_measurement_reflns_used 9693
_cell_measurement_temperature 150(2)
_cell_measurement_theta_max 33.1765
_cell_measurement_theta_min 2.4684
_cell_volume 1768.45(12)
_computing_cell_refinement 'SAINT V8.40B (Bruker, 2020)'
_computing_data_collection 'Apex4 v2022.10-1 (Bruker, 2022)'
_computing_data_reduction 'SAINT V8.40B (Bruker, 2020)'
_computing_structure_refinement
;  
SHELXL-2019/2 (Sheldrick, 2015a, 2019), 
SHELXLE Rev1573 (H\"ubschle et al., 2011)
;
_computing_structure_solution 'SHELXT (Sheldrick, 2015b)'
_diffrn_ambient_temperature 150(2)
_diffrn_detector_area_resol_mean 7.4074
_diffrn_detector_type 'PhotonII charge-integrating pixel array (CPAD)'
_diffrn_measured_fraction_theta_full 0.999
_diffrn_measured_fraction_theta_max 0.999
_diffrn_measurement_device 'three circle diffractometer'
_diffrn_measurement_device_type 'Bruker AXS D8 Quest'
_diffrn_measurement_method 'omega and phi scans'
_diffrn_radiation_monochromator 'Triumph curved graphite crystal'
_diffrn_radiation_type MoK\a
_diffrn_radiation_wavelength 0.71073
_diffrn_reflns_av_R_equivalents 0.0285
_diffrn_reflns_av_unetI/netI 0.0169
_diffrn_reflns_Laue_measured_fraction_full 0.999
_diffrn_reflns_Laue_measured_fraction_max 0.999
_diffrn_reflns_limit_h_max 15
_diffrn_reflns_limit_h_min -15
_diffrn_reflns_limit_k_max 12
_diffrn_reflns_limit_k_min -12
_diffrn_reflns_limit_l_max 33
_diffrn_reflns_limit_l_min -31
_diffrn_reflns_number 64432
_diffrn_reflns_point_group_measured_fraction_full 0.999
_diffrn_reflns_point_group_measured_fraction_max 0.999
_diffrn_reflns_theta_full 25.242
_diffrn_reflns_theta_max 33.169
_diffrn_reflns_theta_min 2.468
_diffrn_source 'fine focus sealed tube X-ray source'
_diffrn_source_current '30 mA'
_diffrn_source_voltage '50 kV'
_exptl_absorpt_coefficient_mu 1.806
_exptl_absorpt_correction_T_max 0.7465
_exptl_absorpt_correction_T_min 0.5363
_exptl_absorpt_correction_type multi-scan
_exptl_absorpt_process_details
;
 SADABS 2016/2: Krause, L., Herbst-Irmer, R., Sheldrick G.M. & Stalke D.,
 J. Appl. Cryst. 48 (2015) 3-10
;
_exptl_crystal_colour colourless
_exptl_crystal_density_diffrn 1.394
_exptl_crystal_description plate
_exptl_crystal_F_000 760
_exptl_crystal_size_max 0.430
_exptl_crystal_size_mid 0.380
_exptl_crystal_size_min 0.190
_refine_diff_density_max 0.407
_refine_diff_density_min -0.679
_refine_diff_density_rms 0.067
_refine_ls_extinction_method none
_refine_ls_goodness_of_fit_ref 1.208
_refine_ls_hydrogen_treatment mixed
_refine_ls_matrix_type full
_refine_ls_number_parameters 193
_refine_ls_number_reflns 6745
_refine_ls_number_restraints 77
_refine_ls_restrained_S_all 1.204
_refine_ls_R_factor_all 0.0259
_refine_ls_R_factor_gt 0.0229
_refine_ls_shift/su_max 0.005
_refine_ls_shift/su_mean 0.000
_refine_ls_structure_factor_coef Fsqd
_refine_ls_weighting_details 'w=1/[\s^2^(Fo^2^)+1.2897P] where P=(Fo^2^+2Fc^2^)/3'
_refine_ls_weighting_scheme calc
_refine_ls_wR_factor_gt 0.0478
_refine_ls_wR_factor_ref 0.0487
_reflns_Friedel_coverage 0.000
_reflns_number_gt 6220
_reflns_number_total 6745
_reflns_threshold_expression 'I > 2\s(I)'
_cod_data_source_file d5ra05311k2.cif
_cod_data_source_block 10-I
_cod_original_sg_symbol_H-M 'P 21/c'
_cod_database_code 7251134
_shelx_shelxl_version_number 2019/3
_shelx_space_group_comment
;
The symmetry employed for this shelxl refinement is uniquely defined
by the following loop, which should always be used as a source of
symmetry information in preference to the above space-group names.
They are only intended as comments.
;
_shelx_estimated_absorpt_t_min 0.511
_shelx_estimated_absorpt_t_max 0.725

loop_
_space_group_symop_operation_xyz
'x, y, z'
'-x, y+1/2, -z+1/2'
'-x, -y, -z'
'x, -y-1/2, z-1/2'

loop_
_atom_site_label
_atom_site_type_symbol
_atom_site_fract_x
_atom_site_fract_y
_atom_site_fract_z
_atom_site_U_iso_or_equiv
_atom_site_adp_type
_atom_site_occupancy
_atom_site_site_symmetry_order
_atom_site_calc_flag
_atom_site_refinement_flags_posn
_atom_site_refinement_flags_adp
_atom_site_refinement_flags_occupancy
_atom_site_disorder_assembly
_atom_site_disorder_group
I1 I 0.04325(2) -0.24340(2) 0.61516(2) 0.02326(3) Uani 1 1 d . . . . .
O1 O 0.51837(9) 0.38924(11) 0.59481(4) 0.01745(16) Uani 1 1 d . . . . .
N2 N 0.73358(10) 0.31854(13) 0.63944(5) 0.01707(18) Uani 1 1 d D . . . .
N3 N 0.31499(10) 0.24520(14) 0.54112(5) 0.01754(18) Uani 1 1 d . . . . .
C1 C 0.62714(11) 0.41496(14) 0.63718(5) 0.01482(19) Uani 1 1 d D . . . .
N1 N 0.62682(12) 0.54092(15) 0.67727(6) 0.0161(3) Uani 0.950(3) 1 d D U P A 1
C2 C 0.49892(14) 0.60596(19) 0.68747(8) 0.0219(3) Uani 0.950(3) 1 d D U P A 1
H2A H 0.507539 0.629221 0.732515 0.026 Uiso 0.950(3) 1 calc R U P A 1
H2B H 0.430080 0.518855 0.675608 0.026 Uiso 0.950(3) 1 calc R U P A 1
C3 C 0.45280(18) 0.7635(2) 0.65085(12) 0.0434(5) Uani 0.950(3) 1 d D U P A 1
H3A H 0.444261 0.741969 0.606156 0.065 Uiso 0.950(3) 1 calc R U P A 1
H3B H 0.517931 0.852525 0.663961 0.065 Uiso 0.950(3) 1 calc R U P A 1
H3C H 0.366459 0.797750 0.658795 0.065 Uiso 0.950(3) 1 calc R U P A 1
N1B N 0.6259(17) 0.563(3) 0.6640(13) 0.0161(3) Uani 0.050(3) 1 d D U P A 2
C2B C 0.502(2) 0.658(3) 0.6640(12) 0.017(3) Uani 0.050(3) 1 d D U P A 2
H2C H 0.444414 0.657333 0.621615 0.021 Uiso 0.050(3) 1 calc R U P A 2
H2D H 0.523836 0.775737 0.675784 0.021 Uiso 0.050(3) 1 calc R U P A 2
C3B C 0.428(3) 0.582(4) 0.7096(14) 0.028(5) Uani 0.050(3) 1 d D U P A 2
H3D H 0.346181 0.645469 0.709260 0.042 Uiso 0.050(3) 1 calc R U P A 2
H3E H 0.404787 0.466256 0.697614 0.042 Uiso 0.050(3) 1 calc R U P A 2
H3F H 0.484066 0.584447 0.751685 0.042 Uiso 0.050(3) 1 calc R U P A 2
C4 C 0.74619(12) 0.64524(15) 0.69925(6) 0.0185(2) Uani 1 1 d D . . . .
H4A H 0.731430 0.755748 0.678866 0.022 Uiso 1 1 calc R U . A 1
H4B H 0.822789 0.592839 0.685938 0.022 Uiso 1 1 calc R U . A 1
C5 C 0.78097(15) 0.6699(2) 0.76940(7) 0.0272(3) Uani 1 1 d . . . . .
H5A H 0.858369 0.743501 0.780375 0.041 Uiso 1 1 calc R U . . .
H5B H 0.801730 0.561796 0.789988 0.041 Uiso 1 1 calc R U . . .
H5C H 0.705286 0.720256 0.783191 0.041 Uiso 1 1 calc R U . . .
C6 C 0.75781(13) 0.23587(17) 0.58259(6) 0.0213(2) Uani 1 1 d D . . . .
H6A H 0.691739 0.275675 0.545900 0.026 Uiso 1 1 calc R U . . .
H6B H 0.746033 0.114054 0.586178 0.026 Uiso 1 1 calc R U . . .
C7 C 0.89724(14) 0.27132(19) 0.57269(7) 0.0274(3) Uani 1 1 d D . . . .
H7A H 0.903881 0.235520 0.530699 0.041 Uiso 1 1 calc R U . . .
H7B H 0.962263 0.210154 0.603778 0.041 Uiso 1 1 calc R U . . .
H7C H 0.915327 0.391112 0.577228 0.041 Uiso 1 1 calc R U . . .
C8 C 0.82774(14) 0.28248(16) 0.69873(6) 0.0223(2) Uani 1 1 d . . . . .
H8A H 0.797331 0.338635 0.733449 0.027 Uiso 1 1 calc R U . . .
H8B H 0.916407 0.327468 0.696867 0.027 Uiso 1 1 calc R U . . .
C9 C 0.83876(18) 0.09582(19) 0.71131(8) 0.0323(3) Uani 1 1 d . . . . .
H9A H 0.749986 0.049489 0.709718 0.048 Uiso 1 1 calc R U . . .
H9B H 0.894744 0.076095 0.752735 0.048 Uiso 1 1 calc R U . . .
H9C H 0.878634 0.041735 0.679581 0.048 Uiso 1 1 calc R U . . .
C10 C 0.34370(15) 0.2749(2) 0.47807(6) 0.0278(3) Uani 1 1 d . . . . .
H10A H 0.259916 0.288614 0.447507 0.042 Uiso 1 1 calc R U . . .
H10B H 0.392595 0.179607 0.466228 0.042 Uiso 1 1 calc R U . . .
H10C H 0.397452 0.376117 0.479041 0.042 Uiso 1 1 calc R U . . .
C11 C 0.23239(13) 0.38546(18) 0.55674(7) 0.0254(3) Uani 1 1 d . . . . .
H11A H 0.281469 0.490329 0.557307 0.038 Uiso 1 1 calc R U . . .
H11B H 0.212136 0.366099 0.597897 0.038 Uiso 1 1 calc R U . . .
H11C H 0.149351 0.392031 0.525252 0.038 Uiso 1 1 calc R U . . .
C12 C 0.23626(14) 0.08770(18) 0.53921(7) 0.0255(3) Uani 1 1 d . . . . .
H12A H 0.155685 0.095834 0.506271 0.038 Uiso 1 1 calc R U . . .
H12B H 0.211511 0.070842 0.579570 0.038 Uiso 1 1 calc R U . . .
H12C H 0.290049 -0.006694 0.530529 0.038 Uiso 1 1 calc R U . . .
B1 B 0.44961(14) 0.22061(17) 0.59162(7) 0.0188(2) Uani 1 1 d . . . . .
H1A H 0.4286(3) 0.1860(4) 0.6381(5) 0.023 Uiso 1 1 calc R U . . .
H1B H 0.5124(7) 0.1211(11) 0.57664(18) 0.023 Uiso 1 1 calc R U . . .

loop_
_atom_site_aniso_label
_atom_site_aniso_U_11
_atom_site_aniso_U_22
_atom_site_aniso_U_33
_atom_site_aniso_U_23
_atom_site_aniso_U_13
_atom_site_aniso_U_12
I1 0.02198(4) 0.02599(4) 0.02175(4) -0.00187(3) 0.00443(3) -0.00474(3)
O1 0.0142(4) 0.0174(4) 0.0190(4) -0.0008(3) -0.0006(3) -0.0022(3)
N2 0.0149(4) 0.0194(5) 0.0163(4) -0.0050(4) 0.0021(3) 0.0016(3)
N3 0.0159(4) 0.0193(4) 0.0171(4) -0.0001(4) 0.0030(3) -0.0041(4)
C1 0.0137(4) 0.0153(5) 0.0157(5) -0.0005(4) 0.0036(4) -0.0021(4)
N1 0.0130(4) 0.0165(5) 0.0191(6) -0.0033(4) 0.0042(4) -0.0007(4)
C2 0.0162(6) 0.0227(6) 0.0285(7) -0.0050(6) 0.0087(5) 0.0009(5)
C3 0.0261(8) 0.0285(8) 0.0767(14) 0.0089(9) 0.0134(8) 0.0105(6)
N1B 0.0130(4) 0.0165(5) 0.0191(6) -0.0033(4) 0.0042(4) -0.0007(4)
C2B 0.012(5) 0.018(5) 0.024(5) -0.001(5) 0.008(5) 0.000(5)
C3B 0.016(8) 0.026(9) 0.046(10) 0.002(8) 0.015(8) -0.006(7)
C4 0.0173(5) 0.0164(5) 0.0218(5) -0.0031(4) 0.0040(4) -0.0035(4)
C5 0.0266(6) 0.0300(7) 0.0238(6) -0.0091(5) 0.0029(5) -0.0044(5)
C6 0.0199(5) 0.0238(6) 0.0215(5) -0.0088(5) 0.0073(4) -0.0027(4)
C7 0.0230(6) 0.0288(7) 0.0339(7) -0.0066(6) 0.0140(5) -0.0034(5)
C8 0.0223(6) 0.0189(5) 0.0224(6) -0.0047(4) -0.0028(4) 0.0041(4)
C9 0.0444(9) 0.0209(6) 0.0278(7) -0.0021(5) -0.0007(6) 0.0078(6)
C10 0.0270(6) 0.0390(8) 0.0174(5) 0.0018(5) 0.0050(5) -0.0080(6)
C11 0.0176(5) 0.0272(6) 0.0299(7) -0.0015(5) 0.0020(5) 0.0024(5)
C12 0.0231(6) 0.0246(6) 0.0270(6) -0.0001(5) 0.0014(5) -0.0101(5)
B1 0.0165(5) 0.0175(6) 0.0210(6) 0.0017(5) 0.0005(4) -0.0028(4)

loop_
_atom_type_symbol
_atom_type_description
_atom_type_scat_dispersion_real
_atom_type_scat_dispersion_imag
_atom_type_scat_source
C C 0.0033 0.0016 'International Tables Vol C Tables 4.2.6.8 and 6.1.1.4'
H H 0.0000 0.0000 'International Tables Vol C Tables 4.2.6.8 and 6.1.1.4'
B B 0.0013 0.0007 'International Tables Vol C Tables 4.2.6.8 and 6.1.1.4'
N N 0.0061 0.0033 'International Tables Vol C Tables 4.2.6.8 and 6.1.1.4'
O O 0.0106 0.0060 'International Tables Vol C Tables 4.2.6.8 and 6.1.1.4'
I I -0.4742 1.8119 'International Tables Vol C Tables 4.2.6.8 and 6.1.1.4'

loop_
_geom_angle_atom_site_label_1
_geom_angle_atom_site_label_2
_geom_angle_atom_site_label_3
_geom_angle
_geom_angle_site_symmetry_1
_geom_angle_site_symmetry_3
_geom_angle_publ_flag
C1 O1 B1 119.46(10) . . ?
C1 N2 C8 121.88(10) . . ?
C1 N2 C6 120.80(10) . . ?
C8 N2 C6 117.24(10) . . ?
C10 N3 C11 108.98(11) . . ?
C10 N3 C12 108.71(11) . . ?
C11 N3 C12 108.17(11) . . ?
C10 N3 B1 110.51(10) . . ?
C11 N3 B1 112.83(10) . . ?
C12 N3 B1 107.53(10) . . ?
O1 C1 N1B 111.6(9) . . ?
O1 C1 N2 120.46(11) . . ?
N1B C1 N2 126.0(8) . . ?
O1 C1 N1 117.61(11) . . ?
N2 C1 N1 121.93(11) . . ?
C1 N1 C2 119.44(11) . . ?
C1 N1 C4 121.55(11) . . ?
C2 N1 C4 117.14(11) . . ?
N1 C2 C3 113.80(13) . . ?
N1 C2 H2A 108.8 . . ?
C3 C2 H2A 108.8 . . ?
N1 C2 H2B 108.8 . . ?
C3 C2 H2B 108.8 . . ?
H2A C2 H2B 107.7 . . ?
C2 C3 H3A 109.5 . . ?
C2 C3 H3B 109.5 . . ?
H3A C3 H3B 109.5 . . ?
C2 C3 H3C 109.5 . . ?
H3A C3 H3C 109.5 . . ?
H3B C3 H3C 109.5 . . ?
C1 N1B C4 123.2(13) . . ?
C1 N1B C2B 123.2(15) . . ?
C4 N1B C2B 113.6(14) . . ?
N1B C2B C3B 110.2(18) . . ?
N1B C2B H2C 109.6 . . ?
C3B C2B H2C 109.6 . . ?
N1B C2B H2D 109.6 . . ?
C3B C2B H2D 109.6 . . ?
H2C C2B H2D 108.1 . . ?
C2B C3B H3D 109.5 . . ?
C2B C3B H3E 109.5 . . ?
H3D C3B H3E 109.5 . . ?
C2B C3B H3F 109.5 . . ?
H3D C3B H3F 109.5 . . ?
H3E C3B H3F 109.5 . . ?
N1B C4 C5 125.8(11) . . ?
N1 C4 C5 113.95(11) . . ?
N1 C4 H4A 108.8 . . ?
C5 C4 H4A 108.8 . . ?
N1 C4 H4B 108.8 . . ?
C5 C4 H4B 108.8 . . ?
H4A C4 H4B 107.7 . . ?
C4 C5 H5A 109.5 . . ?
C4 C5 H5B 109.5 . . ?
H5A C5 H5B 109.5 . . ?
C4 C5 H5C 109.5 . . ?
H5A C5 H5C 109.5 . . ?
H5B C5 H5C 109.5 . . ?
N2 C6 C7 111.57(11) . . ?
N2 C6 H6A 109.3 . . ?
C7 C6 H6A 109.3 . . ?
N2 C6 H6B 109.3 . . ?
C7 C6 H6B 109.3 . . ?
H6A C6 H6B 108.0 . . ?
C6 C7 H7A 109.5 . . ?
C6 C7 H7B 109.5 . . ?
H7A C7 H7B 109.5 . . ?
C6 C7 H7C 109.5 . . ?
H7A C7 H7C 109.5 . . ?
H7B C7 H7C 109.5 . . ?
N2 C8 C9 111.23(11) . . ?
N2 C8 H8A 109.4 . . ?
C9 C8 H8A 109.4 . . ?
N2 C8 H8B 109.4 . . ?
C9 C8 H8B 109.4 . . ?
H8A C8 H8B 108.0 . . ?
C8 C9 H9A 109.5 . . ?
C8 C9 H9B 109.5 . . ?
H9A C9 H9B 109.5 . . ?
C8 C9 H9C 109.5 . . ?
H9A C9 H9C 109.5 . . ?
H9B C9 H9C 109.5 . . ?
N3 C10 H10A 109.5 . . ?
N3 C10 H10B 109.5 . . ?
H10A C10 H10B 109.5 . . ?
N3 C10 H10C 109.5 . . ?
H10A C10 H10C 109.5 . . ?
H10B C10 H10C 109.5 . . ?
N3 C11 H11A 109.5 . . ?
N3 C11 H11B 109.5 . . ?
H11A C11 H11B 109.5 . . ?
N3 C11 H11C 109.5 . . ?
H11A C11 H11C 109.5 . . ?
H11B C11 H11C 109.5 . . ?
N3 C12 H12A 109.5 . . ?
N3 C12 H12B 109.5 . . ?
H12A C12 H12B 109.5 . . ?
N3 C12 H12C 109.5 . . ?
H12A C12 H12C 109.5 . . ?
H12B C12 H12C 109.5 . . ?
O1 B1 N3 104.46(10) . . ?
O1 B1 H1A 110.9 . . ?
N3 B1 H1A 110.9 . . ?
O1 B1 H1B 110.9 . . ?
N3 B1 H1B 110.9 . . ?
H1A B1 H1B 108.9 . . ?

loop_
_geom_bond_atom_site_label_1
_geom_bond_atom_site_label_2
_geom_bond_distance
_geom_bond_site_symmetry_2
_geom_bond_publ_flag
O1 C1 1.3112(14) . ?
O1 B1 1.5215(16) . ?
N2 C1 1.3333(15) . ?
N2 C8 1.4763(16) . ?
N2 C6 1.4783(16) . ?
N3 C10 1.4918(17) . ?
N3 C11 1.4928(18) . ?
N3 C12 1.4969(17) . ?
N3 B1 1.5925(17) . ?
C1 N1B 1.330(16) . ?
C1 N1 1.3396(16) . ?
N1 C2 1.4759(17) . ?
N1 C4 1.4805(17) . ?
C2 C3 1.519(2) . ?
C2 H2A 0.9900 . ?
C2 H2B 0.9900 . ?
C3 H3A 0.9800 . ?
C3 H3B 0.9800 . ?
C3 H3C 0.9800 . ?
N1B C4 1.469(16) . ?
N1B C2B 1.488(15) . ?
C2B C3B 1.508(16) . ?
C2B H2C 0.9900 . ?
C2B H2D 0.9900 . ?
C3B H3D 0.9800 . ?
C3B H3E 0.9800 . ?
C3B H3F 0.9800 . ?
C4 C5 1.5160(19) . ?
C4 H4A 0.9900 . ?
C4 H4B 0.9900 . ?
C5 H5A 0.9800 . ?
C5 H5B 0.9800 . ?
C5 H5C 0.9800 . ?
C6 C7 1.5223(18) . ?
C6 H6A 0.9900 . ?
C6 H6B 0.9900 . ?
C7 H7A 0.9800 . ?
C7 H7B 0.9800 . ?
C7 H7C 0.9800 . ?
C8 C9 1.523(2) . ?
C8 H8A 0.9900 . ?
C8 H8B 0.9900 . ?
C9 H9A 0.9800 . ?
C9 H9B 0.9800 . ?
C9 H9C 0.9800 . ?
C10 H10A 0.9800 . ?
C10 H10B 0.9800 . ?
C10 H10C 0.9800 . ?
C11 H11A 0.9800 . ?
C11 H11B 0.9800 . ?
C11 H11C 0.9800 . ?
C12 H12A 0.9800 . ?
C12 H12B 0.9800 . ?
C12 H12C 0.9800 . ?
B1 H1A 1.119(13) . ?
B1 H1B 1.119(12) . ?

loop_
_geom_torsion_atom_site_label_1
_geom_torsion_atom_site_label_2
_geom_torsion_atom_site_label_3
_geom_torsion_atom_site_label_4
_geom_torsion
_geom_torsion_site_symmetry_1
_geom_torsion_site_symmetry_2
_geom_torsion_site_symmetry_3
_geom_torsion_site_symmetry_4
_geom_torsion_publ_flag
B1 O1 C1 N1B -136.6(14) . . . . ?
B1 O1 C1 N2 58.42(16) . . . . ?
B1 O1 C1 N1 -121.88(13) . . . . ?
C8 N2 C1 O1 -149.16(12) . . . . ?
C6 N2 C1 O1 27.53(17) . . . . ?
C8 N2 C1 N1B 48.2(17) . . . . ?
C6 N2 C1 N1B -135.1(17) . . . . ?
C8 N2 C1 N1 31.16(18) . . . . ?
C6 N2 C1 N1 -152.16(12) . . . . ?
O1 C1 N1 C2 21.03(18) . . . . ?
N2 C1 N1 C2 -159.28(12) . . . . ?
O1 C1 N1 C4 -142.95(12) . . . . ?
N2 C1 N1 C4 36.74(19) . . . . ?
C1 N1 C2 C3 -99.15(17) . . . . ?
C4 N1 C2 C3 65.53(18) . . . . ?
O1 C1 N1B C4 -162.1(18) . . . . ?
N2 C1 N1B C4 2(3) . . . . ?
O1 C1 N1B C2B 21(3) . . . . ?
N2 C1 N1B C2B -174.7(16) . . . . ?
C1 N1B C2B C3B 75(3) . . . . ?
C4 N1B C2B C3B -102(3) . . . . ?
C1 N1B C4 C5 -109(2) . . . . ?
C2B N1B C4 C5 68(2) . . . . ?
C1 N1 C4 C5 -131.73(14) . . . . ?
C2 N1 C4 C5 63.94(16) . . . . ?
C1 N2 C6 C7 127.79(13) . . . . ?
C8 N2 C6 C7 -55.37(16) . . . . ?
C1 N2 C8 C9 121.66(14) . . . . ?
C6 N2 C8 C9 -55.14(16) . . . . ?
C1 O1 B1 N3 173.29(10) . . . . ?
C10 N3 B1 O1 66.05(13) . . . . ?
C11 N3 B1 O1 -56.24(13) . . . . ?
C12 N3 B1 O1 -175.44(10) . . . . ?
